data_4509825
loop_
_publ_author_name
'Garc\'ia, Marcos D.'
'Blanco, V\'ictor'
'Platas-Iglesias, Carlos'
'Peinador, Carlos'
'Quintela, Jos\'e M.'

_publ_section_title
;
 Interplay between Halogen/Hydrogen Bonding and Electrostatic Interactions
 in 1,1&#x2032;-Bis(4-iodobenzyl)-4,4&#x2032;-bipyridine-1,1&#x2032;-diium
 Salts
;
_journal_issue 12
_journal_name_full 'Crystal Growth &amp; Design'
_journal_page_first 5009
_journal_paper_doi 10.1021/cg901175e
_journal_volume 9
_journal_year 2009
_chemical_formula_sum 'C22.15 H18.46 I3.69 N1.85'
_chemical_formula_weight 779.10
_chemical_name_systematic
;
 ?
;
_space_group_IT_number 61
_symmetry_cell_setting orthorhombic
_symmetry_space_group_name_Hall '-P 2ac 2ab'
_symmetry_space_group_name_H-M 'P b c a'
_atom_sites_solution_hydrogens geom
_atom_sites_solution_primary direct
_atom_sites_solution_secondary difmap
_audit_creation_method SHELXL-97
_cell_angle_alpha 90.00
_cell_angle_beta 90.00
_cell_angle_gamma 90.00
_cell_formula_units_Z 13
_cell_length_a 12.8509(5)
_cell_length_b 13.0624(5)
_cell_length_c 45.1287(17)
_cell_measurement_reflns_used 13944
_cell_measurement_temperature 100(2)
_cell_measurement_theta_max 56.478
_cell_measurement_theta_min 5.210
_cell_volume 7575.5(5)
_computing_cell_refinement 'SAINT V7.12A (Bruker Nonius 2004) in Apex2 suite'
_computing_data_collection 'Apex2  V.1.0-27 (Bruker Nonius, 2005)'
_computing_data_reduction 'SAINT and XPREP Version 6.14 COPYRIGHT(c) 2003 Bruker-AXS'
_computing_structure_refinement 'SHELXL-97 (Sheldrick, 2008)'
_computing_structure_solution 'SHELXL-97 (Sheldrick, 2008)'
_diffrn_ambient_temperature 100(2)
_diffrn_measured_fraction_theta_full 0.998
_diffrn_measured_fraction_theta_max 0.998
_diffrn_measurement_device_type 'Bruker X8 Apex'
_diffrn_measurement_method 'Omega scans + Phi scans'
_diffrn_radiation_monochromator graphite
_diffrn_radiation_source 'fine-focus sealed tube'
_diffrn_radiation_type MoK\a
_diffrn_radiation_wavelength 0.71073
_diffrn_reflns_av_R_equivalents 0.0512
_diffrn_reflns_av_sigmaI/netI 0.0284
_diffrn_reflns_limit_h_max 16
_diffrn_reflns_limit_h_min -17
_diffrn_reflns_limit_k_max 17
_diffrn_reflns_limit_k_min -17
_diffrn_reflns_limit_l_max 60
_diffrn_reflns_limit_l_min -60
_diffrn_reflns_number 77145
_diffrn_reflns_theta_full 28.35
_diffrn_reflns_theta_max 28.35
_diffrn_reflns_theta_min 1.82
_exptl_absorpt_coefficient_mu 4.950
_exptl_absorpt_correction_T_max 0.6643
_exptl_absorpt_correction_T_min 0.4694
_exptl_absorpt_correction_type multi-scan
_exptl_crystal_colour red
_exptl_crystal_density_diffrn 2.220
_exptl_crystal_density_method 'not measured'
_exptl_crystal_description prism
_exptl_crystal_F_000 4680
_exptl_crystal_size_max 0.18
_exptl_crystal_size_mid 0.13
_exptl_crystal_size_min 0.09
_refine_diff_density_max 0.839
_refine_diff_density_min -1.261
_refine_diff_density_rms 0.211
_refine_ls_extinction_method none
_refine_ls_goodness_of_fit_ref 1.134
_refine_ls_hydrogen_treatment constr
_refine_ls_matrix_type full
_refine_ls_number_parameters 406
_refine_ls_number_reflns 9455
_refine_ls_number_restraints 0
_refine_ls_restrained_S_all 1.134
_refine_ls_R_factor_all 0.0368
_refine_ls_R_factor_gt 0.0264
_refine_ls_shift/su_max 0.004
_refine_ls_shift/su_mean 0.000
_refine_ls_structure_factor_coef Fsqd
_refine_ls_weighting_details 'calc w=1/[\s^2^(Fo^2^)+(0.0350P)^2^+5.1436P] where P=(Fo^2^+2Fc^2^)/3'
_refine_ls_weighting_scheme calc
_refine_ls_wR_factor_gt 0.0622
_refine_ls_wR_factor_ref 0.0744
_reflns_number_gt 8033
_reflns_number_total 9455
_reflns_threshold_expression >2\s(I)
_cod_data_source_file cg901175esup1.cif
_cod_data_source_block 0935962_b2_0s
_cod_depositor_comments
;
The following automatic conversions were performed:

'_symmetry_cell_setting' value 'Orthorhombic' changed to
'orthorhombic' according to
/home/saulius/struct/CIF-dictionaries/cif_core.dic dictionary named
'cif_core.dic' version 2.4.2 from 2011-04-26.

Automatic conversion script
Id: cif_fix_values 1891 2012-01-12 08:04:46Z andrius 
;
_cod_original_sg_symbol_H-M Pbca
_cod_database_code 4509825

loop_
_symmetry_equiv_pos_as_xyz
'x, y, z'
'-x+1/2, -y, z+1/2'
'-x, y+1/2, -z+1/2'
'x+1/2, -y+1/2, -z'
'-x, -y, -z'
'x-1/2, y, -z-1/2'
'x, -y-1/2, z-1/2'
'-x-1/2, y-1/2, z'

loop_
_atom_site_label
_atom_site_type_symbol
_atom_site_fract_x
_atom_site_fract_y
_atom_site_fract_z
_atom_site_U_iso_or_equiv
_atom_site_adp_type
_atom_site_occupancy
_atom_site_symmetry_multiplicity
_atom_site_calc_flag
_atom_site_refinement_flags
C1 C 0.4423(3) 0.2901(3) 0.82882(8) 0.0163(8) Uani 1 1 d .
C2 C 0.4046(3) 0.2169(3) 0.80932(8) 0.0183(8) Uani 1 1 d .
H2 H 0.3451 0.1771 0.8141 0.022 Uiso 1 1 calc R
C3 C 0.4565(3) 0.2030(3) 0.78237(8) 0.0187(8) Uani 1 1 d .
H3 H 0.4324 0.1527 0.7688 0.022 Uiso 1 1 calc R
C4 C 0.5429(3) 0.2621(3) 0.77520(8) 0.0182(8) Uani 1 1 d .
C5 C 0.5807(3) 0.3331(3) 0.79536(8) 0.0189(8) Uani 1 1 d .
H5 H 0.6412 0.3717 0.7908 0.023 Uiso 1 1 calc R
C6 C 0.5300(3) 0.3482(3) 0.82248(8) 0.0179(8) Uani 1 1 d .
H6 H 0.5550 0.3973 0.8363 0.022 Uiso 1 1 calc R
C7 C 0.5985(4) 0.2466(3) 0.74600(8) 0.0240(10) Uani 1 1 d .
H7A H 0.6740 0.2570 0.7492 0.029 Uiso 1 1 calc R
H7B H 0.5883 0.1748 0.7396 0.029 Uiso 1 1 calc R
C8 C 0.4796(3) 0.3760(3) 0.72373(8) 0.0188(8) Uani 1 1 d .
H8 H 0.4395 0.3752 0.7414 0.023 Uiso 1 1 calc R
C9 C 0.4505(3) 0.4388(3) 0.70068(8) 0.0172(8) Uani 1 1 d .
H9 H 0.3902 0.4805 0.7024 0.021 Uiso 1 1 calc R
C10 C 0.5100(3) 0.4412(3) 0.67474(8) 0.0132(7) Uani 1 1 d .
C11 C 0.5969(3) 0.3780(3) 0.67324(8) 0.0154(8) Uani 1 1 d .
H11 H 0.6386 0.3769 0.6559 0.018 Uiso 1 1 calc R
C12 C 0.6222(3) 0.3177(3) 0.69685(8) 0.0164(8) Uani 1 1 d .
H12 H 0.6826 0.2759 0.6958 0.020 Uiso 1 1 calc R
C15 C 0.4802(3) 0.5065(3) 0.64935(8) 0.0138(7) Uani 1 1 d .
C14 C 0.4145(3) 0.5901(3) 0.65264(8) 0.0143(8) Uani 1 1 d .
H14 H 0.3903 0.6087 0.6718 0.017 Uiso 1 1 calc R
C13 C 0.3843(3) 0.6460(3) 0.62833(8) 0.0161(8) Uani 1 1 d .
H13 H 0.3392 0.7030 0.6308 0.019 Uiso 1 1 calc R
C17 C 0.4846(3) 0.5424(3) 0.59701(8) 0.0178(8) Uani 1 1 d .
H17 H 0.5095 0.5266 0.5777 0.021 Uiso 1 1 calc R
C16 C 0.5165(3) 0.4848(3) 0.62095(8) 0.0172(8) Uani 1 1 d .
H16 H 0.5638 0.4298 0.6180 0.021 Uiso 1 1 calc R
C18 C 0.3699(4) 0.6753(3) 0.57493(8) 0.0220(9) Uani 1 1 d .
H18A H 0.3550 0.7469 0.5807 0.026 Uiso 1 1 calc R
H18B H 0.3028 0.6420 0.5701 0.026 Uiso 1 1 calc R
C19 C 0.4378(3) 0.6755(3) 0.54773(8) 0.0169(8) Uani 1 1 d .
C20 C 0.5310(4) 0.7303(3) 0.54683(8) 0.0214(9) Uani 1 1 d .
H20 H 0.5521 0.7691 0.5636 0.026 Uiso 1 1 calc R
C21 C 0.5932(3) 0.7286(3) 0.52167(8) 0.0186(8) Uani 1 1 d .
H21 H 0.6569 0.7653 0.5212 0.022 Uiso 1 1 calc R
C22 C 0.5613(3) 0.6729(3) 0.49726(8) 0.0156(8) Uani 1 1 d .
C23 C 0.4670(3) 0.6211(3) 0.49737(8) 0.0180(8) Uani 1 1 d .
H23 H 0.4450 0.5845 0.4803 0.022 Uiso 1 1 calc R
C24 C 0.4046(3) 0.6230(3) 0.52256(8) 0.0180(8) Uani 1 1 d .
H24 H 0.3394 0.5886 0.5226 0.022 Uiso 1 1 calc R
C25 C 0.5684(3) 0.8492(3) 0.33133(8) 0.0147(8) Uani 1 1 d .
C26 C 0.6009(3) 0.7860(3) 0.35409(8) 0.0164(8) Uani 1 1 d .
H26 H 0.6647 0.7496 0.3526 0.020 Uiso 1 1 calc R
C27 C 0.5388(3) 0.7763(3) 0.37922(8) 0.0182(8) Uani 1 1 d .
H27 H 0.5608 0.7334 0.3950 0.022 Uiso 1 1 calc R
C28 C 0.4451(3) 0.8288(3) 0.38137(8) 0.0178(8) Uani 1 1 d .
C29 C 0.4122(3) 0.8893(3) 0.35771(9) 0.0195(8) Uani 1 1 d .
H29 H 0.3474 0.9241 0.3589 0.023 Uiso 1 1 calc R
C30 C 0.4730(3) 0.8992(3) 0.33247(8) 0.0183(8) Uani 1 1 d .
H30 H 0.4499 0.9395 0.3162 0.022 Uiso 1 1 calc R
C31 C 0.3772(4) 0.8214(3) 0.40827(8) 0.0222(9) Uani 1 1 d .
H31A H 0.3636 0.7483 0.4125 0.027 Uiso 1 1 calc R
H31B H 0.3096 0.8545 0.4039 0.027 Uiso 1 1 calc R
C32 C 0.4926(4) 0.9461(3) 0.43365(9) 0.0257(10) Uani 1 1 d .
H32 H 0.5201 0.9651 0.4149 0.031 Uiso 1 1 calc R
C33 C 0.5248(4) 0.9971(3) 0.45886(9) 0.0236(9) Uani 1 1 d .
H33 H 0.5752 1.0500 0.4573 0.028 Uiso 1 1 calc R
C34 C 0.4843(3) 0.9718(3) 0.48642(8) 0.0135(7) Uani 1 1 d .
C35 C 0.4129(3) 0.8916(3) 0.48717(8) 0.0180(8) Uani 1 1 d .
H35 H 0.3838 0.8710 0.5056 0.022 Uiso 1 1 calc R
C36 C 0.3842(3) 0.8425(3) 0.46188(8) 0.0196(8) Uani 1 1 d .
H36 H 0.3358 0.7876 0.4629 0.023 Uiso 1 1 calc R
N1 N 0.5635(3) 0.3161(2) 0.72151(7) 0.0137(6) Uani 1 1 d .
N2 N 0.4184(3) 0.6207(2) 0.60087(6) 0.0149(7) Uani 1 1 d .
N3 N 0.4235(3) 0.8706(2) 0.43539(7) 0.0169(7) Uani 1 1 d .
I6 I 0.77794(2) 0.002834(19) 0.228890(5) 0.01672(6) Uani 1 1 d .
I4 I 0.28936(2) 0.568534(19) 0.108443(5) 0.01705(6) Uani 1 1 d .
I3 I 0.66373(2) 0.87768(2) 0.294135(5) 0.01909(7) Uani 1 1 d .
I5 I 0.73140(2) 0.06665(2) 0.064543(5) 0.01876(7) Uani 1 1 d .
I2 I 0.65379(2) 0.66006(2) 0.458930(5) 0.02089(7) Uani 1 1 d .
I1 I 0.36491(2) 0.31815(2) 0.869318(5) 0.02049(7) Uani 1 1 d .

loop_
_atom_site_aniso_label
_atom_site_aniso_U_11
_atom_site_aniso_U_22
_atom_site_aniso_U_33
_atom_site_aniso_U_23
_atom_site_aniso_U_13
_atom_site_aniso_U_12
C1 0.019(2) 0.0173(19) 0.0128(16) 0.0027(14) -0.0031(15) 0.0041(16)
C2 0.017(2) 0.0177(19) 0.0203(18) 0.0027(15) -0.0052(16) -0.0019(16)
C3 0.023(2) 0.020(2) 0.0131(16) 0.0013(15) -0.0069(16) 0.0032(17)
C4 0.022(2) 0.0160(19) 0.0162(17) 0.0043(14) -0.0019(15) 0.0040(17)
C5 0.018(2) 0.0156(19) 0.0234(19) 0.0028(15) 0.0017(16) 0.0013(16)
C6 0.020(2) 0.0168(19) 0.0169(17) -0.0014(14) -0.0034(16) -0.0002(17)
C7 0.028(3) 0.024(2) 0.0203(19) 0.0081(16) 0.0011(17) 0.0130(19)
C8 0.021(2) 0.0165(19) 0.0188(18) 0.0011(15) 0.0065(16) 0.0049(17)
C9 0.016(2) 0.0182(19) 0.0172(17) 0.0032(15) 0.0036(15) 0.0065(16)
C10 0.014(2) 0.0107(16) 0.0149(16) -0.0017(13) 0.0002(14) -0.0031(15)
C11 0.013(2) 0.0173(19) 0.0160(17) -0.0021(14) 0.0030(15) -0.0012(16)
C12 0.014(2) 0.0193(19) 0.0160(17) -0.0047(15) -0.0004(15) 0.0054(16)
C15 0.013(2) 0.0124(17) 0.0164(17) -0.0014(14) 0.0006(14) -0.0046(15)
C14 0.015(2) 0.0163(18) 0.0117(16) -0.0023(14) 0.0023(14) -0.0004(15)
C13 0.017(2) 0.0141(18) 0.0172(17) -0.0038(14) 0.0028(15) 0.0031(16)
C17 0.023(2) 0.0182(19) 0.0121(16) 0.0008(14) 0.0058(15) 0.0057(17)
C16 0.017(2) 0.0188(19) 0.0160(17) -0.0022(15) 0.0036(15) 0.0040(17)
C18 0.025(2) 0.025(2) 0.0150(17) 0.0038(16) 0.0001(16) 0.0109(19)
C19 0.021(2) 0.0140(18) 0.0153(17) 0.0011(14) 0.0003(15) 0.0038(16)
C20 0.025(2) 0.024(2) 0.0150(17) -0.0028(16) -0.0067(16) 0.0005(19)
C21 0.019(2) 0.0185(19) 0.0186(18) 0.0033(15) -0.0027(16) -0.0021(17)
C22 0.017(2) 0.0196(19) 0.0102(15) 0.0036(14) -0.0032(14) -0.0003(16)
C23 0.021(2) 0.0187(19) 0.0140(16) -0.0016(14) -0.0024(15) 0.0022(17)
C24 0.020(2) 0.0134(18) 0.0209(18) 0.0004(15) -0.0014(16) -0.0004(16)
C25 0.017(2) 0.0155(18) 0.0112(16) -0.0012(14) 0.0009(14) -0.0038(16)
C26 0.014(2) 0.0157(18) 0.0191(17) -0.0037(15) -0.0048(15) 0.0003(16)
C27 0.021(2) 0.0164(19) 0.0170(17) 0.0041(15) -0.0053(16) -0.0051(17)
C28 0.021(2) 0.0155(19) 0.0166(17) -0.0027(14) 0.0028(16) -0.0078(17)
C29 0.015(2) 0.0172(19) 0.027(2) -0.0009(16) 0.0020(16) 0.0017(16)
C30 0.020(2) 0.0150(18) 0.0198(18) 0.0041(15) -0.0018(16) -0.0014(16)
C31 0.023(2) 0.024(2) 0.0195(19) -0.0065(16) 0.0026(17) -0.0121(18)
C32 0.031(3) 0.025(2) 0.021(2) -0.0031(17) 0.0083(18) -0.013(2)
C33 0.023(2) 0.024(2) 0.024(2) -0.0044(17) 0.0098(18) -0.0109(18)
C34 0.014(2) 0.0119(17) 0.0148(17) 0.0003(14) -0.0009(14) 0.0012(15)
C35 0.021(2) 0.019(2) 0.0143(17) 0.0024(14) 0.0005(15) -0.0044(17)
C36 0.020(2) 0.0191(19) 0.0196(18) 0.0026(15) -0.0006(16) -0.0047(17)
N1 0.0134(18) 0.0122(15) 0.0156(14) 0.0010(12) -0.0001(12) 0.0009(13)
N2 0.0187(19) 0.0140(15) 0.0119(14) 0.0007(12) 0.0005(13) 0.0001(14)
N3 0.0196(19) 0.0156(16) 0.0154(15) -0.0026(12) 0.0033(13) -0.0045(14)
I6 0.01622(15) 0.01642(13) 0.01751(12) 0.00151(9) -0.00102(9) 0.00105(10)
I4 0.01646(14) 0.01693(13) 0.01776(12) -0.00125(9) 0.00033(9) -0.00052(10)
I3 0.01851(15) 0.02540(14) 0.01335(11) -0.00215(9) 0.00050(10) -0.00399(11)
I5 0.01782(15) 0.01902(13) 0.01943(12) 0.00073(9) 0.00110(10) 0.00075(11)
I2 0.02086(15) 0.02734(14) 0.01447(11) 0.00507(10) 0.00110(10) -0.00233(11)
I1 0.01934(15) 0.02745(14) 0.01469(11) 0.00321(10) -0.00057(10) 0.00213(11)

loop_
_atom_type_symbol
_atom_type_description
_atom_type_scat_dispersion_real
_atom_type_scat_dispersion_imag
_atom_type_scat_source
C C 0.0033 0.0016 'International Tables Vol C Tables 4.2.6.8 and 6.1.1.4'
H H 0.0000 0.0000 'International Tables Vol C Tables 4.2.6.8 and 6.1.1.4'
N N 0.0061 0.0033 'International Tables Vol C Tables 4.2.6.8 and 6.1.1.4'
I I -0.4742 1.8119 'International Tables Vol C Tables 4.2.6.8 and 6.1.1.4'

loop_
_geom_angle_atom_site_label_1
_geom_angle_atom_site_label_2
_geom_angle_atom_site_label_3
_geom_angle
_geom_angle_site_symmetry_3
C2 C1 C6 122.0(4) .
C2 C1 I1 120.3(3) .
C6 C1 I1 117.7(3) .
C1 C2 C3 118.3(4) .
C1 C2 H2 120.8 .
C3 C2 H2 120.8 .
C4 C3 C2 120.8(4) .
C4 C3 H3 119.6 .
C2 C3 H3 119.6 .
C5 C4 C3 119.9(4) .
C5 C4 C7 119.7(4) .
C3 C4 C7 120.4(4) .
C4 C5 C6 120.3(4) .
C4 C5 H5 119.9 .
C6 C5 H5 119.8 .
C1 C6 C5 118.7(4) .
C1 C6 H6 120.6 .
C5 C6 H6 120.6 .
N1 C7 C4 114.8(3) .
N1 C7 H7A 108.6 .
C4 C7 H7A 108.6 .
N1 C7 H7B 108.6 .
C4 C7 H7B 108.6 .
H7A C7 H7B 107.5 .
N1 C8 C9 120.7(4) .
N1 C8 H8 119.6 .
C9 C8 H8 119.6 .
C8 C9 C10 119.9(4) .
C8 C9 H9 120.1 .
C10 C9 H9 120.1 .
C11 C10 C9 117.8(3) .
C11 C10 C15 120.8(3) .
C9 C10 C15 121.4(4) .
C12 C11 C10 119.7(4) .
C12 C11 H11 120.1 .
C10 C11 H11 120.1 .
N1 C12 C11 121.5(4) .
N1 C12 H12 119.3 .
C11 C12 H12 119.3 .
C14 C15 C16 117.5(3) .
C14 C15 C10 121.9(3) .
C16 C15 C10 120.6(4) .
C13 C14 C15 120.3(3) .
C13 C14 H14 119.9 .
C15 C14 H14 119.9 .
N2 C13 C14 120.6(4) .
N2 C13 H13 119.7 .
C14 C13 H13 119.7 .
N2 C17 C16 120.2(3) .
N2 C17 H17 119.9 .
C16 C17 H17 119.9 .
C17 C16 C15 120.7(4) .
C17 C16 H16 119.7 .
C15 C16 H16 119.7 .
N2 C18 C19 113.3(3) .
N2 C18 H18A 108.9 .
C19 C18 H18A 108.9 .
N2 C18 H18B 108.9 .
C19 C18 H18B 108.9 .
H18A C18 H18B 107.7 .
C24 C19 C20 119.4(4) .
C24 C19 C18 119.1(4) .
C20 C19 C18 121.4(4) .
C21 C20 C19 120.6(4) .
C21 C20 H20 119.7 .
C19 C20 H20 119.7 .
C22 C21 C20 119.4(4) .
C22 C21 H21 120.3 .
C20 C21 H21 120.3 .
C21 C22 C23 120.8(4) .
C21 C22 I2 122.0(3) .
C23 C22 I2 117.2(3) .
C22 C23 C24 119.8(4) .
C22 C23 H23 120.1 .
C24 C23 H23 120.1 .
C23 C24 C19 119.9(4) .
C23 C24 H24 120.1 .
C19 C24 H24 120.1 .
C26 C25 C30 121.3(4) .
C26 C25 I3 121.4(3) .
C30 C25 I3 117.3(3) .
C25 C26 C27 119.2(4) .
C25 C26 H26 120.4 .
C27 C26 H26 120.4 .
C28 C27 C26 120.5(4) .
C28 C27 H27 119.7 .
C26 C27 H27 119.7 .
C27 C28 C29 119.3(4) .
C27 C28 C31 122.0(4) .
C29 C28 C31 118.7(4) .
C30 C29 C28 120.7(4) .
C30 C29 H29 119.6 .
C28 C29 H29 119.6 .
C29 C30 C25 118.9(4) .
C29 C30 H30 120.6 .
C25 C30 H30 120.6 .
C28 C31 N3 113.6(3) .
C28 C31 H31A 108.8 .
N3 C31 H31A 108.8 .
C28 C31 H31B 108.8 .
N3 C31 H31B 108.8 .
H31A C31 H31B 107.7 .
N3 C32 C33 120.6(4) .
N3 C32 H32 119.7 .
C33 C32 H32 119.7 .
C32 C33 C34 120.7(4) .
C32 C33 H33 119.7 .
C34 C33 H33 119.7 .
C33 C34 C35 116.6(3) .
C33 C34 C34 121.3(4) 5_676
C35 C34 C34 122.1(4) 5_676
C36 C35 C34 120.9(4) .
C36 C35 H35 119.6 .
C34 C35 H35 119.6 .
N3 C36 C35 120.9(4) .
N3 C36 H36 119.6 .
C35 C36 H36 119.6 .
C8 N1 C12 120.4(3) .
C8 N1 C7 122.8(3) .
C12 N1 C7 116.8(3) .
C17 N2 C13 120.6(3) .
C17 N2 C18 121.5(3) .
C13 N2 C18 117.5(3) .
C32 N3 C36 120.3(3) .
C32 N3 C31 122.2(3) .
C36 N3 C31 117.1(3) .

loop_
_geom_bond_atom_site_label_1
_geom_bond_atom_site_label_2
_geom_bond_distance
_geom_bond_site_symmetry_2
C1 C2 1.387(5) .
C1 C6 1.388(6) .
C1 I1 2.113(4) .
C2 C3 1.398(5) .
C2 H2 0.9500 .
C3 C4 1.391(6) .
C3 H3 0.9500 .
C4 C5 1.387(6) .
C4 C7 1.513(5) .
C5 C6 1.400(5) .
C5 H5 0.9500 .
C6 H6 0.9500 .
C7 N1 1.499(5) .
C7 H7A 0.9900 .
C7 H7B 0.9900 .
C8 N1 1.337(5) .
C8 C9 1.377(5) .
C8 H8 0.9500 .
C9 C10 1.398(5) .
C9 H9 0.9500 .
C10 C11 1.391(5) .
C10 C15 1.479(5) .
C11 C12 1.364(5) .
C11 H11 0.9500 .
C12 N1 1.345(5) .
C12 H12 0.9500 .
C15 C14 1.389(5) .
C15 C16 1.393(5) .
C14 C13 1.374(5) .
C14 H14 0.9500 .
C13 N2 1.355(5) .
C13 H13 0.9500 .
C17 N2 1.341(5) .
C17 C16 1.379(5) .
C17 H17 0.9500 .
C16 H16 0.9500 .
C18 N2 1.506(5) .
C18 C19 1.506(5) .
C18 H18A 0.9900 .
C18 H18B 0.9900 .
C19 C24 1.394(5) .
C19 C20 1.396(6) .
C20 C21 1.389(6) .
C20 H20 0.9500 .
C21 C22 1.382(5) .
C21 H21 0.9500 .
C22 C23 1.389(6) .
C22 I2 2.105(4) .
C23 C24 1.391(5) .
C23 H23 0.9500 .
C24 H24 0.9500 .
C25 C26 1.382(5) .
C25 C30 1.390(6) .
C25 I3 2.111(4) .
C26 C27 1.392(5) .
C26 H26 0.9500 .
C27 C28 1.390(6) .
C27 H27 0.9500 .
C28 C29 1.393(6) .
C28 C31 1.498(5) .
C29 C30 1.388(6) .
C29 H29 0.9500 .
C30 H30 0.9500 .
C31 N3 1.505(5) .
C31 H31A 0.9900 .
C31 H31B 0.9900 .
C32 N3 1.329(5) .
C32 C33 1.382(6) .
C32 H32 0.9500 .
C33 C34 1.388(5) .
C33 H33 0.9500 .
C34 C35 1.393(5) .
C34 C34 1.487(7) 5_676
C35 C36 1.361(5) .
C35 H35 0.9500 .
C36 N3 1.349(5) .
C36 H36 0.9500 .

loop_
_geom_torsion_atom_site_label_1
_geom_torsion_atom_site_label_2
_geom_torsion_atom_site_label_3
_geom_torsion_atom_site_label_4
_geom_torsion
_geom_torsion_site_symmetry_1
_geom_torsion_site_symmetry_4
C6 C1 C2 C3 -0.9(6) . .
I1 C1 C2 C3 178.1(3) . .
C1 C2 C3 C4 -0.7(6) . .
C2 C3 C4 C5 2.3(6) . .
C2 C3 C4 C7 -180.0(4) . .
C3 C4 C5 C6 -2.3(6) . .
C7 C4 C5 C6 180.0(4) . .
C2 C1 C6 C5 0.9(6) . .
I1 C1 C6 C5 -178.1(3) . .
C4 C5 C6 C1 0.7(6) . .
C5 C4 C7 N1 -88.2(5) . .
C3 C4 C7 N1 94.1(5) . .
N1 C8 C9 C10 -0.8(6) . .
C8 C9 C10 C11 0.6(6) . .
C8 C9 C10 C15 179.0(4) . .
C9 C10 C11 C12 -0.9(6) . .
C15 C10 C11 C12 -179.3(4) . .
C10 C11 C12 N1 1.4(6) . .
C11 C10 C15 C14 -161.1(4) . .
C9 C10 C15 C14 20.5(6) . .
C11 C10 C15 C16 19.9(6) . .
C9 C10 C15 C16 -158.5(4) . .
C16 C15 C14 C13 2.3(6) . .
C10 C15 C14 C13 -176.7(4) . .
C15 C14 C13 N2 -0.2(6) . .
N2 C17 C16 C15 0.4(6) . .
C14 C15 C16 C17 -2.4(6) . .
C10 C15 C16 C17 176.6(4) . .
N2 C18 C19 C24 114.7(4) . .
N2 C18 C19 C20 -67.9(5) . .
C24 C19 C20 C21 -3.3(6) . .
C18 C19 C20 C21 179.3(4) . .
C19 C20 C21 C22 0.7(6) . .
C20 C21 C22 C23 1.7(6) . .
C20 C21 C22 I2 -177.0(3) . .
C21 C22 C23 C24 -1.6(6) . .
I2 C22 C23 C24 177.2(3) . .
C22 C23 C24 C19 -1.0(6) . .
C20 C19 C24 C23 3.4(6) . .
C18 C19 C24 C23 -179.1(4) . .
C30 C25 C26 C27 -3.1(6) . .
I3 C25 C26 C27 174.8(3) . .
C25 C26 C27 C28 0.5(6) . .
C26 C27 C28 C29 1.8(6) . .
C26 C27 C28 C31 -179.0(4) . .
C27 C28 C29 C30 -1.4(6) . .
C31 C28 C29 C30 179.3(4) . .
C28 C29 C30 C25 -1.1(6) . .
C26 C25 C30 C29 3.4(6) . .
I3 C25 C30 C29 -174.5(3) . .
C27 C28 C31 N3 68.2(5) . .
C29 C28 C31 N3 -112.6(4) . .
N3 C32 C33 C34 -1.2(7) . .
C32 C33 C34 C35 1.7(7) . .
C32 C33 C34 C34 -178.0(5) . 5_676
C33 C34 C35 C36 -0.9(6) . .
C34 C34 C35 C36 178.8(5) 5_676 .
C34 C35 C36 N3 -0.5(7) . .
C9 C8 N1 C12 1.3(6) . .
C9 C8 N1 C7 179.8(4) . .
C11 C12 N1 C8 -1.6(6) . .
C11 C12 N1 C7 179.8(4) . .
C4 C7 N1 C8 -9.8(6) . .
C4 C7 N1 C12 168.8(4) . .
C16 C17 N2 C13 1.9(6) . .
C16 C17 N2 C18 -171.0(4) . .
C14 C13 N2 C17 -2.0(6) . .
C14 C13 N2 C18 171.2(4) . .
C19 C18 N2 C17 -30.0(6) . .
C19 C18 N2 C13 156.9(4) . .
C33 C32 N3 C36 -0.3(7) . .
C33 C32 N3 C31 172.7(4) . .
C35 C36 N3 C32 1.1(7) . .
C35 C36 N3 C31 -172.2(4) . .
C28 C31 N3 C32 25.8(6) . .
C28 C31 N3 C36 -161.0(4) . .
